data_4073922
loop_
_publ_author_name
'C\'ampora, Juan'
'Matas, Inmaculada'
'Palma, Pilar'
'\'Alvarez, Eleuterio'
'Graiff, Claudia'
'Tiripicchio, Antonio'

_publ_section_title
;
 Acid&#x2212;Base Reactions of Methylnickel Hydroxo, Alkoxo, and Amide
 Complexes with Carbon Acids. Studies on the Reactivity of Noncyclic
 Nickel Enolates
;
_journal_issue 23
_journal_name_full Organometallics
_journal_page_first 5712
_journal_paper_doi 10.1021/om7007259
_journal_volume 26
_journal_year 2007
_chemical_formula_moiety 'C64 H120 Ni4 O6 P6, 2(C4 H8 O)'
_chemical_formula_sum 'C72 H136 Ni4 O8 P6'
_chemical_formula_weight 1550.47
_chemical_name_systematic
; 
 ? 
;
_space_group_IT_number 14
_symmetry_cell_setting monoclinic
_symmetry_space_group_name_Hall '-P 2yn'
_symmetry_space_group_name_H-M 'P 1 21/n 1'
_atom_sites_solution_hydrogens geom
_atom_sites_solution_primary direct
_atom_sites_solution_secondary difmap
_audit_creation_method SHELXL-97
_cell_angle_alpha 90.00
_cell_angle_beta 96.4120(10)
_cell_angle_gamma 90.00
_cell_formula_units_Z 2
_cell_length_a 14.2577(11)
_cell_length_b 15.5013(12)
_cell_length_c 18.3160(15)
_cell_measurement_reflns_used 6979
_cell_measurement_temperature 100(2)
_cell_measurement_theta_max 28.43
_cell_measurement_theta_min 2.60
_cell_volume 4022.7(5)
_computing_cell_refinement 'Bruker (2006). APEX 2. Version 2.1.'
_computing_data_collection 'Bruker (2006). APEX 2. Version 2.1.'
_computing_data_reduction 'Bruker (2006). APEX 2. Version 2.1.'
_computing_molecular_graphics 'XP, SHELXTL v. 6.14 (Bruker, 2003)'
_computing_publication_material 'XCIF, SHELXTL v. 6.14 (Bruker, 2003)'
_computing_structure_refinement 'XL, SHELXTL v. 6.14 (Bruker, 2003)'
_computing_structure_solution 'Bruker (2006). APEX 2. Version 2.1.'
_diffrn_ambient_temperature 100(2)
_diffrn_detector_area_resol_mean 8.26
_diffrn_measured_fraction_theta_full 0.984
_diffrn_measured_fraction_theta_max 0.903
_diffrn_measurement_device_type
;
 Bruker-Nonius X8kappa APEX II CCD area detector'
;
_diffrn_measurement_method 'phi and omega scans with narrow frames'
_diffrn_radiation_monochromator graphite
_diffrn_radiation_source 'fine-focus sealed tube'
_diffrn_radiation_type MoK\a
_diffrn_radiation_wavelength 0.71073
_diffrn_reflns_av_R_equivalents 0.0156
_diffrn_reflns_av_sigmaI/netI 0.0187
_diffrn_reflns_limit_h_max 18
_diffrn_reflns_limit_h_min -18
_diffrn_reflns_limit_k_max 20
_diffrn_reflns_limit_k_min -19
_diffrn_reflns_limit_l_max 9
_diffrn_reflns_limit_l_min -23
_diffrn_reflns_number 25484
_diffrn_reflns_theta_full 27.50
_diffrn_reflns_theta_max 28.67
_diffrn_reflns_theta_min 2.32
_diffrn_standards_decay_% 0
_exptl_absorpt_coefficient_mu 1.089
_exptl_absorpt_correction_T_max 0.7301
_exptl_absorpt_correction_T_min 0.6623
_exptl_absorpt_correction_type multi-scan
_exptl_absorpt_process_details
;
 SADABS, Bruker (2006). APEX 2. Version 2.1. Bruker Analytical
 X-ray Solutions, Madison, Wisconsin, USA.
;
_exptl_crystal_colour orange
_exptl_crystal_density_diffrn 1.280
_exptl_crystal_density_method 'not measured'
_exptl_crystal_description block
_exptl_crystal_F_000 1668
_exptl_crystal_size_max 0.38
_exptl_crystal_size_mid 0.34
_exptl_crystal_size_min 0.28
_refine_diff_density_max 1.310
_refine_diff_density_min -0.641
_refine_diff_density_rms 0.084
_refine_ls_extinction_method none
_refine_ls_goodness_of_fit_ref 1.032
_refine_ls_hydrogen_treatment constr
_refine_ls_matrix_type full
_refine_ls_number_parameters 452
_refine_ls_number_reflns 9358
_refine_ls_number_restraints 0
_refine_ls_restrained_S_all 1.036
_refine_ls_R_factor_all 0.0470
_refine_ls_R_factor_gt 0.0406
_refine_ls_shift/su_max 0.001
_refine_ls_shift/su_mean 0.000
_refine_ls_structure_factor_coef Fsqd
_refine_ls_weighting_details 'calc w=1/[\s^2^(Fo^2^)+(0.0669P)^2^+4.2057P] where P=(Fo^2^+2Fc^2^)/3'
_refine_ls_weighting_scheme calc
_refine_ls_wR_factor_gt 0.1117
_refine_ls_wR_factor_ref 0.1165
_reflns_number_gt 8252
_reflns_number_total 9358
_reflns_threshold_expression >2sigma(I)
_cod_data_source_file om7007259-file004.cif
_cod_data_source_block ea02604a
_cod_depositor_comments
;
The following automatic conversions were performed:

'_symmetry_cell_setting' value 'Monoclinic' changed to 'monoclinic'
according to /home/saulius/struct/CIF-dictionaries/cif_core.dic
dictionary named 'cif_core.dic' version 2.4.1 from 2010-06-29.

Automatic conversion script
Id: cif_fix_values 1715 2011-07-08 13:25:40Z adriana 
;
_cod_original_sg_symbol_H-M P2(1)/n
_cod_database_code 4073922

loop_
_symmetry_equiv_pos_as_xyz
'x, y, z'
'-x+1/2, y+1/2, -z+1/2'
'-x, -y, -z'
'x-1/2, -y-1/2, z-1/2'

loop_
_atom_site_label
_atom_site_type_symbol
_atom_site_fract_x
_atom_site_fract_y
_atom_site_fract_z
_atom_site_U_iso_or_equiv
_atom_site_adp_type
_atom_site_occupancy
_atom_site_symmetry_multiplicity
_atom_site_calc_flag
_atom_site_refinement_flags
_atom_site_disorder_assembly
_atom_site_disorder_group
Ni1 Ni 0.632097(19) 0.403932(18) 0.232464(15) 0.02184(8) Uani 1 1 d . . .
Ni2 Ni 0.927440(19) 0.355357(18) 0.357843(15) 0.02169(8) Uani 1 1 d . . .
P1 P 0.67599(4) 0.53451(4) 0.20036(3) 0.02509(13) Uani 1 1 d . . .
P2 P 0.50973(4) 0.45679(4) 0.26952(3) 0.02841(14) Uani 1 1 d . . .
P3 P 1.04562(4) 0.38480(4) 0.43560(3) 0.02203(12) Uani 1 1 d . . .
O1 O 1.00881(11) 0.32935(11) 0.28422(9) 0.0273(3) Uani 1 1 d . . .
O2 O 0.81587(11) 0.34835(11) 0.29081(8) 0.0255(3) Uani 1 1 d . . .
O3 O 0.73044(11) 0.34995(10) 0.18263(9) 0.0256(3) Uani 1 1 d . . .
C1 C 0.58544(18) 0.28898(16) 0.25355(15) 0.0349(5) Uani 1 1 d . . .
H1A H 0.5905 0.2511 0.2113 0.052 Uiso 1 1 d R . .
H1B H 0.5192 0.2929 0.2629 0.052 Uiso 1 1 d R . .
H1C H 0.6232 0.2653 0.2970 0.052 Uiso 1 1 d R . .
C2 C 0.7078(2) 0.53647(16) 0.10571(14) 0.0334(5) Uani 1 1 d . . .
H2 H 0.7664 0.5012 0.1053 0.040 Uiso 1 1 d R . .
C3 C 0.7296(2) 0.62651(19) 0.07722(17) 0.0455(7) Uani 1 1 d . . .
H3A H 0.7436 0.6222 0.0262 0.068 Uiso 1 1 d R . .
H3B H 0.7843 0.6506 0.1076 0.068 Uiso 1 1 d R . .
H3C H 0.6749 0.6642 0.0797 0.068 Uiso 1 1 d R . .
C4 C 0.6315(2) 0.4927(2) 0.05385(15) 0.0471(7) Uani 1 1 d . . .
H4A H 0.5730 0.5263 0.0516 0.071 Uiso 1 1 d R . .
H4B H 0.6202 0.4345 0.0719 0.071 Uiso 1 1 d R . .
H4C H 0.6521 0.4890 0.0046 0.071 Uiso 1 1 d R . .
C5 C 0.77024(19) 0.59730(15) 0.25283(15) 0.0347(5) Uani 1 1 d . . .
H5 H 0.7696 0.6564 0.2309 0.042 Uiso 1 1 d R . .
C6 C 0.7530(2) 0.60720(19) 0.33383(16) 0.0457(7) Uani 1 1 d . . .
H6A H 0.7538 0.5502 0.3571 0.069 Uiso 1 1 d R . .
H6B H 0.6915 0.6345 0.3366 0.069 Uiso 1 1 d R . .
H6C H 0.8027 0.6432 0.3594 0.069 Uiso 1 1 d R . .
C7 C 0.8669(2) 0.55884(19) 0.2471(2) 0.0491(8) Uani 1 1 d . . .
H7A H 0.9155 0.5970 0.2715 0.074 Uiso 1 1 d R . .
H7B H 0.8765 0.5525 0.1952 0.074 Uiso 1 1 d R . .
H7C H 0.8711 0.5021 0.2709 0.074 Uiso 1 1 d R . .
C8 C 0.5705(2) 0.60391(17) 0.20019(15) 0.0372(6) Uani 1 1 d . . .
H8A H 0.5905 0.6644 0.2099 0.045 Uiso 1 1 d R . .
H8B H 0.5334 0.6017 0.1512 0.045 Uiso 1 1 d R . .
C9 C 0.5090(2) 0.57430(18) 0.25860(17) 0.0415(6) Uani 1 1 d . . .
H9A H 0.4434 0.5940 0.2448 0.050 Uiso 1 1 d R . .
H9B H 0.5322 0.6014 0.3062 0.050 Uiso 1 1 d R . .
C10 C 0.49016(19) 0.4446(2) 0.36872(15) 0.0449(7) Uani 1 1 d . . .
H10 H 0.4411 0.4875 0.3792 0.054 Uiso 1 1 d R . .
C11 C 0.5798(2) 0.4655(3) 0.41860(16) 0.0545(9) Uani 1 1 d . . .
H11A H 0.5679 0.4600 0.4701 0.082 Uiso 1 1 d R . .
H11B H 0.5994 0.5248 0.4092 0.082 Uiso 1 1 d R . .
H11C H 0.6300 0.4255 0.4086 0.082 Uiso 1 1 d R . .
C12 C 0.4546(2) 0.3545(2) 0.38877(18) 0.0525(8) Uani 1 1 d . . .
H12A H 0.5039 0.3116 0.3836 0.079 Uiso 1 1 d R . .
H12B H 0.3980 0.3399 0.3558 0.079 Uiso 1 1 d R . .
H12C H 0.4394 0.3550 0.4396 0.079 Uiso 1 1 d R . .
C13 C 0.39753(17) 0.41841(18) 0.21975(14) 0.0319(5) Uani 1 1 d . . .
H13 H 0.3925 0.3553 0.2301 0.038 Uiso 1 1 d R . .
C14 C 0.4014(2) 0.4283(3) 0.13703(16) 0.0522(8) Uani 1 1 d . . .
H14A H 0.3459 0.4007 0.1104 0.078 Uiso 1 1 d R . .
H14B H 0.4588 0.4009 0.1233 0.078 Uiso 1 1 d R . .
H14C H 0.4018 0.4897 0.1244 0.078 Uiso 1 1 d R . .
C15 C 0.30905(19) 0.4611(2) 0.24133(16) 0.0447(7) Uani 1 1 d . . .
H15A H 0.3094 0.5224 0.2284 0.067 Uiso 1 1 d R . .
H15B H 0.3071 0.4551 0.2944 0.067 Uiso 1 1 d R . .
H15C H 0.2534 0.4334 0.2151 0.067 Uiso 1 1 d R . .
C16 C 0.80994(16) 0.33757(13) 0.22108(12) 0.0230(4) Uani 1 1 d . . .
C17 C 0.88960(16) 0.31206(14) 0.18406(12) 0.0245(4) Uani 1 1 d . . .
H17 H 0.8780 0.2960 0.1338 0.029 Uiso 1 1 d R . .
C18 C 0.98074(16) 0.30938(14) 0.21633(12) 0.0245(4) Uani 1 1 d . . .
C19 C 1.05914(17) 0.27928(15) 0.17335(13) 0.0284(5) Uani 1 1 d . . .
C20 C 1.14560(18) 0.25768(17) 0.21148(15) 0.0354(5) Uani 1 1 d . . .
H20 H 1.1547 0.2638 0.2634 0.042 Uiso 1 1 d R . .
C21 C 1.2198(2) 0.2270(2) 0.17429(17) 0.0434(6) Uani 1 1 d . . .
H21 H 1.2783 0.2117 0.2011 0.052 Uiso 1 1 d R . .
C22 C 1.2078(2) 0.2189(2) 0.09872(18) 0.0481(7) Uani 1 1 d . . .
H22 H 1.2578 0.1979 0.0735 0.058 Uiso 1 1 d R . .
C23 C 1.1227(2) 0.2416(2) 0.05998(17) 0.0499(7) Uani 1 1 d . . .
H23 H 1.1146 0.2369 0.0079 0.060 Uiso 1 1 d R . .
C24 C 1.0484(2) 0.2713(2) 0.09688(15) 0.0407(6) Uani 1 1 d . . .
H24 H 0.9900 0.2863 0.0697 0.049 Uiso 1 1 d R . .
C25 C 0.84289(16) 0.36443(15) 0.43250(12) 0.0262(4) Uani 1 1 d . . .
H25A H 0.8038 0.4162 0.4238 0.039 Uiso 1 1 d R . .
H25B H 0.8796 0.3683 0.4809 0.039 Uiso 1 1 d R . .
H25C H 0.8022 0.3133 0.4308 0.039 Uiso 1 1 d R . .
C26 C 1.14467(15) 0.43140(16) 0.39089(13) 0.0274(5) Uani 1 1 d . . .
H26 H 1.1613 0.3880 0.3540 0.033 Uiso 1 1 d R . .
C27 C 1.23475(18) 0.4472(2) 0.44338(15) 0.0400(6) Uani 1 1 d . . .
H27A H 1.2844 0.4695 0.4156 0.060 Uiso 1 1 d R . .
H27B H 1.2556 0.3929 0.4672 0.060 Uiso 1 1 d R . .
H27C H 1.2217 0.4893 0.4808 0.060 Uiso 1 1 d R . .
C28 C 1.11442(18) 0.51341(17) 0.34784(15) 0.0339(5) Uani 1 1 d . . .
H28A H 1.1059 0.5604 0.3823 0.051 Uiso 1 1 d R . .
H28B H 1.0548 0.5028 0.3170 0.051 Uiso 1 1 d R . .
H28C H 1.1632 0.5295 0.3167 0.051 Uiso 1 1 d R . .
C29 C 1.09965(18) 0.29086(16) 0.48695(14) 0.0326(5) Uani 1 1 d . . .
H29 H 1.1531 0.3122 0.5223 0.039 Uiso 1 1 d R . .
C30 C 1.0288(2) 0.24553(19) 0.53075(17) 0.0442(7) Uani 1 1 d . . .
H30A H 0.9774 0.2214 0.4968 0.066 Uiso 1 1 d R . .
H30B H 1.0030 0.2871 0.5635 0.066 Uiso 1 1 d R . .
H30C H 1.0606 0.1989 0.5600 0.066 Uiso 1 1 d R . .
C31 C 1.1396(2) 0.22735(18) 0.43402(17) 0.0429(6) Uani 1 1 d . . .
H31A H 1.1605 0.1747 0.4607 0.064 Uiso 1 1 d R . .
H31B H 1.1933 0.2539 0.4135 0.064 Uiso 1 1 d R . .
H31C H 1.0905 0.2129 0.3941 0.064 Uiso 1 1 d R . .
C32 C 1.02983(15) 0.46003(14) 0.51122(11) 0.0235(4) Uani 1 1 d . . .
H32A H 0.9998 0.4285 0.5495 0.028 Uiso 1 1 d R . .
H32B H 1.0928 0.4792 0.5335 0.028 Uiso 1 1 d R . .
O4A O 0.1373(10) 0.6341(7) 0.1006(11) 0.132(5) Uani 0.436(12) 1 d PDU A 1
C33A C 0.0704(14) 0.6068(11) 0.1360(10) 0.094(5) Uani 0.436(12) 1 d PDU A 1
H33A H 0.0118 0.6389 0.1198 0.113 Uiso 0.436(12) 1 d PR A 1
H33B H 0.0875 0.6187 0.1890 0.113 Uiso 0.436(12) 1 d PR A 1
C34A C 0.0524(10) 0.5089(8) 0.1253(8) 0.041(2) Uani 0.436(12) 1 d PU A 1
H34A H 0.0683 0.4768 0.1717 0.050 Uiso 0.436(12) 1 d PR A 1
H34B H -0.0143 0.4975 0.1064 0.050 Uiso 0.436(12) 1 d PR A 1
C35A C 0.1781(11) 0.5646(8) 0.0665(10) 0.083(4) Uani 0.436(12) 1 d PU A 1
H35A H 0.2418 0.5533 0.0921 0.099 Uiso 0.436(12) 1 d PR A 1
H35B H 0.1851 0.5796 0.0148 0.099 Uiso 0.436(12) 1 d PR A 1
C36A C 0.1188(8) 0.4854(7) 0.0684(6) 0.040(2) Uani 0.436(12) 1 d PU A 1
H36A H 0.1578 0.4344 0.0842 0.048 Uiso 0.436(12) 1 d PR A 1
H36B H 0.0833 0.4736 0.0199 0.048 Uiso 0.436(12) 1 d PR A 1
O4B O 0.0906(6) 0.6462(5) 0.0567(4) 0.095(2) Uani 0.564(12) 1 d PDU A 2
C33B C 0.0410(9) 0.6109(11) 0.1082(7) 0.086(3) Uani 0.564(12) 1 d PDU A 2
H33C H -0.0275 0.6143 0.0917 0.103 Uiso 0.564(12) 1 d PR A 2
H33D H 0.0535 0.6434 0.1548 0.103 Uiso 0.564(12) 1 d PR A 2
C34B C 0.0683(13) 0.5227(12) 0.1198(10) 0.101(5) Uani 0.564(12) 1 d PU A 2
H34C H 0.0129 0.4839 0.1128 0.122 Uiso 0.564(12) 1 d PR A 2
H34D H 0.1013 0.5139 0.1698 0.122 Uiso 0.564(12) 1 d PR A 2
C35B C 0.1338(8) 0.5816(8) 0.0257(8) 0.090(3) Uani 0.564(12) 1 d PU A 2
H35C H 0.1025 0.5727 -0.0248 0.108 Uiso 0.564(12) 1 d PR A 2
H35D H 0.1999 0.5986 0.0217 0.108 Uiso 0.564(12) 1 d PR A 2
C36B C 0.1340(13) 0.5078(13) 0.0619(9) 0.111(5) Uani 0.564(12) 1 d PU A 2
H36C H 0.1983 0.4933 0.0846 0.133 Uiso 0.564(12) 1 d PR A 2
H36D H 0.1105 0.4603 0.0286 0.133 Uiso 0.564(12) 1 d PR A 2

loop_
_atom_site_aniso_label
_atom_site_aniso_U_11
_atom_site_aniso_U_22
_atom_site_aniso_U_33
_atom_site_aniso_U_23
_atom_site_aniso_U_13
_atom_site_aniso_U_12
Ni1 0.02035(14) 0.02079(14) 0.02420(14) -0.00121(10) 0.00171(10) 0.00361(10)
Ni2 0.01976(14) 0.02380(15) 0.02187(14) -0.00062(10) 0.00385(10) -0.00094(10)
P1 0.0281(3) 0.0192(3) 0.0265(3) -0.0017(2) -0.0035(2) 0.0016(2)
P2 0.0221(3) 0.0344(3) 0.0283(3) -0.0072(2) 0.0009(2) 0.0065(2)
P3 0.0209(3) 0.0239(3) 0.0213(2) 0.0009(2) 0.0021(2) 0.0002(2)
O1 0.0223(7) 0.0337(8) 0.0266(8) -0.0047(7) 0.0064(6) 0.0004(6)
O2 0.0213(7) 0.0321(8) 0.0233(7) -0.0037(6) 0.0039(6) -0.0001(6)
O3 0.0248(8) 0.0254(8) 0.0260(8) -0.0022(6) 0.0008(6) 0.0026(6)
C1 0.0310(12) 0.0276(12) 0.0469(14) 0.0080(11) 0.0083(11) 0.0032(10)
C2 0.0418(14) 0.0277(12) 0.0315(12) 0.0012(9) 0.0068(10) -0.0044(10)
C3 0.0564(18) 0.0373(14) 0.0417(15) 0.0086(12) 0.0010(13) -0.0157(13)
C4 0.071(2) 0.0419(15) 0.0277(12) -0.0035(11) 0.0021(13) -0.0223(14)
C5 0.0376(13) 0.0228(11) 0.0403(13) 0.0012(10) -0.0104(11) -0.0036(9)
C6 0.0607(19) 0.0368(14) 0.0350(14) -0.0011(11) -0.0148(13) -0.0084(13)
C7 0.0341(14) 0.0315(14) 0.078(2) 0.0001(14) -0.0096(14) -0.0040(11)
C8 0.0450(15) 0.0279(12) 0.0370(13) 0.0011(10) -0.0032(11) 0.0126(11)
C9 0.0345(13) 0.0347(14) 0.0550(17) -0.0084(12) 0.0041(12) 0.0105(11)
C10 0.0264(12) 0.075(2) 0.0333(13) -0.0135(13) 0.0038(10) 0.0089(13)
C11 0.0384(15) 0.093(3) 0.0311(13) -0.0047(15) 0.0015(12) 0.0031(16)
C12 0.0494(18) 0.067(2) 0.0416(16) 0.0106(15) 0.0088(13) 0.0109(15)
C13 0.0225(11) 0.0415(13) 0.0312(12) -0.0018(10) 0.0006(9) 0.0017(10)
C14 0.0311(14) 0.093(3) 0.0319(13) -0.0160(15) -0.0001(11) -0.0019(15)
C15 0.0252(12) 0.067(2) 0.0410(14) -0.0078(14) 0.0022(11) 0.0086(12)
C16 0.0258(10) 0.0164(9) 0.0271(10) 0.0007(8) 0.0044(8) -0.0009(8)
C17 0.0279(11) 0.0228(10) 0.0235(10) -0.0007(8) 0.0067(8) 0.0006(8)
C18 0.0265(10) 0.0206(10) 0.0277(10) -0.0003(8) 0.0096(8) -0.0008(8)
C19 0.0292(11) 0.0229(10) 0.0353(12) -0.0004(9) 0.0145(9) -0.0014(9)
C20 0.0332(13) 0.0363(13) 0.0383(13) -0.0044(11) 0.0114(10) 0.0001(10)
C21 0.0320(13) 0.0467(16) 0.0528(16) -0.0053(13) 0.0107(12) 0.0064(12)
C22 0.0427(16) 0.0501(17) 0.0567(17) -0.0128(14) 0.0287(14) 0.0054(13)
C23 0.0500(17) 0.063(2) 0.0397(15) -0.0111(14) 0.0200(13) 0.0018(15)
C24 0.0372(14) 0.0522(17) 0.0344(13) -0.0045(12) 0.0109(11) 0.0028(12)
C25 0.0246(10) 0.0281(11) 0.0272(11) -0.0014(9) 0.0078(9) -0.0030(8)
C26 0.0213(10) 0.0345(12) 0.0269(10) -0.0017(9) 0.0043(8) -0.0017(9)
C27 0.0235(11) 0.0611(18) 0.0356(13) -0.0048(12) 0.0044(10) -0.0069(11)
C28 0.0310(12) 0.0336(12) 0.0393(13) 0.0042(11) 0.0136(10) -0.0025(10)
C29 0.0334(12) 0.0312(12) 0.0320(12) 0.0036(10) -0.0008(10) 0.0072(10)
C30 0.0541(17) 0.0320(13) 0.0479(15) 0.0144(12) 0.0115(13) 0.0071(12)
C31 0.0481(16) 0.0323(13) 0.0479(16) 0.0021(12) 0.0031(13) 0.0130(12)
C32 0.0243(10) 0.0253(11) 0.0206(9) 0.0012(8) 0.0015(8) -0.0005(8)
O4A 0.116(9) 0.079(5) 0.214(13) -0.021(7) 0.074(8) -0.021(6)
C33A 0.155(12) 0.050(5) 0.089(10) 0.007(6) 0.064(9) 0.017(8)
C34A 0.043(4) 0.038(4) 0.046(5) -0.002(3) 0.016(4) -0.002(3)
C35A 0.073(7) 0.058(6) 0.130(11) -0.002(6) 0.064(7) -0.015(5)
C36A 0.036(4) 0.047(4) 0.036(4) -0.004(3) 0.004(3) -0.004(3)
O4B 0.098(5) 0.111(5) 0.074(4) -0.001(3) 0.004(3) 0.033(4)
C33B 0.077(6) 0.089(6) 0.096(8) -0.002(6) 0.031(5) 0.020(5)
C34B 0.105(10) 0.116(9) 0.083(7) 0.017(7) 0.012(6) 0.049(8)
C35B 0.067(6) 0.091(6) 0.117(8) -0.031(5) 0.031(5) -0.007(5)
C36B 0.119(12) 0.129(9) 0.086(8) 0.006(7) 0.022(7) 0.067(9)

loop_
_atom_type_symbol
_atom_type_description
_atom_type_scat_dispersion_real
_atom_type_scat_dispersion_imag
_atom_type_scat_source
C C 0.0033 0.0016 'International Tables Vol C Tables 4.2.6.8 and 6.1.1.4'
H H 0.0000 0.0000 'International Tables Vol C Tables 4.2.6.8 and 6.1.1.4'
O O 0.0106 0.0060 'International Tables Vol C Tables 4.2.6.8 and 6.1.1.4'
P P 0.1023 0.0942 'International Tables Vol C Tables 4.2.6.8 and 6.1.1.4'
Ni Ni 0.3393 1.1124 'International Tables Vol C Tables 4.2.6.8 and 6.1.1.4'

loop_
_geom_angle_atom_site_label_1
_geom_angle_atom_site_label_2
_geom_angle_atom_site_label_3
_geom_angle
_geom_angle_site_symmetry_1
O3 Ni1 C1 88.83(9) .
O3 Ni1 P2 169.85(5) .
C1 Ni1 P2 88.77(8) .
O3 Ni1 P1 91.64(5) .
C1 Ni1 P1 175.18(8) .
P2 Ni1 P1 89.93(3) .
O2 Ni2 O1 93.57(7) .
O2 Ni2 C25 85.28(8) .
O1 Ni2 C25 172.03(9) .
O2 Ni2 P3 170.48(5) .
O1 Ni2 P3 91.12(5) .
C25 Ni2 P3 91.19(7) .
C2 P1 C5 103.94(13) .
C2 P1 C8 105.93(12) .
C5 P1 C8 103.85(13) .
C2 P1 Ni1 111.80(8) .
C5 P1 Ni1 123.74(8) .
C8 P1 Ni1 106.14(10) .
C9 P2 C13 105.80(13) .
C9 P2 C10 101.90(15) .
C13 P2 C10 103.34(12) .
C9 P2 Ni1 110.24(10) .
C13 P2 Ni1 114.71(8) .
C10 P2 Ni1 119.35(9) .
C32 P3 C29 101.21(11) .
C32 P3 C26 104.36(11) .
C29 P3 C26 103.65(11) .
C32 P3 Ni2 118.94(7) .
C29 P3 Ni2 115.06(9) .
C26 P3 Ni2 111.86(8) .
C18 O1 Ni2 125.23(14) .
C16 O2 Ni2 127.48(14) .
C16 O3 Ni1 116.52(14) .
Ni1 C1 H1A 109.5 .
Ni1 C1 H1B 109.5 .
H1A C1 H1B 109.5 .
Ni1 C1 H1C 109.5 .
H1A C1 H1C 109.5 .
H1B C1 H1C 109.5 .
C4 C2 C3 110.6(2) .
C4 C2 P1 110.29(19) .
C3 C2 P1 114.59(19) .
C4 C2 H2 107.0 .
C3 C2 H2 107.0 .
P1 C2 H2 107.0 .
C2 C3 H3A 109.5 .
C2 C3 H3B 109.4 .
H3A C3 H3B 109.5 .
C2 C3 H3C 109.5 .
H3A C3 H3C 109.5 .
H3B C3 H3C 109.5 .
C2 C4 H4A 109.5 .
C2 C4 H4B 109.5 .
H4A C4 H4B 109.5 .
C2 C4 H4C 109.5 .
H4A C4 H4C 109.5 .
H4B C4 H4C 109.5 .
C7 C5 C6 110.5(2) .
C7 C5 P1 111.86(19) .
C6 C5 P1 111.7(2) .
C7 C5 H5 107.5 .
C6 C5 H5 107.5 .
P1 C5 H5 107.5 .
C5 C6 H6A 109.5 .
C5 C6 H6B 109.5 .
H6A C6 H6B 109.5 .
C5 C6 H6C 109.5 .
H6A C6 H6C 109.5 .
H6B C6 H6C 109.5 .
C5 C7 H7A 109.5 .
C5 C7 H7B 109.4 .
H7A C7 H7B 109.5 .
C5 C7 H7C 109.5 .
H7A C7 H7C 109.5 .
H7B C7 H7C 109.5 .
C9 C8 P1 110.76(17) .
C9 C8 H8A 109.5 .
P1 C8 H8A 109.5 .
C9 C8 H8B 109.5 .
P1 C8 H8B 109.5 .
H8A C8 H8B 108.1 .
C8 C9 P2 112.24(18) .
C8 C9 H9A 109.2 .
P2 C9 H9A 109.2 .
C8 C9 H9B 109.1 .
P2 C9 H9B 109.2 .
H9A C9 H9B 107.9 .
C11 C10 C12 109.1(3) .
C11 C10 P2 110.7(2) .
C12 C10 P2 114.2(2) .
C11 C10 H10 107.5 .
C12 C10 H10 107.5 .
P2 C10 H10 107.5 .
C10 C11 H11A 109.5 .
C10 C11 H11B 109.4 .
H11A C11 H11B 109.5 .
C10 C11 H11C 109.5 .
H11A C11 H11C 109.5 .
H11B C11 H11C 109.5 .
C10 C12 H12A 109.5 .
C10 C12 H12B 109.4 .
H12A C12 H12B 109.5 .
C10 C12 H12C 109.5 .
H12A C12 H12C 109.5 .
H12B C12 H12C 109.5 .
C15 C13 C14 109.7(2) .
C15 C13 P2 115.50(19) .
C14 C13 P2 109.35(18) .
C15 C13 H13 107.3 .
C14 C13 H13 107.3 .
P2 C13 H13 107.3 .
C13 C14 H14A 109.4 .
C13 C14 H14B 109.5 .
H14A C14 H14B 109.5 .
C13 C14 H14C 109.5 .
H14A C14 H14C 109.5 .
H14B C14 H14C 109.5 .
C13 C15 H15A 109.5 .
C13 C15 H15B 109.5 .
H15A C15 H15B 109.5 .
C13 C15 H15C 109.5 .
H15A C15 H15C 109.5 .
H15B C15 H15C 109.5 .
O3 C16 O2 119.0(2) .
O3 C16 C17 118.6(2) .
O2 C16 C17 122.5(2) .
C18 C17 C16 124.5(2) .
C18 C17 H17 117.8 .
C16 C17 H17 117.8 .
O1 C18 C17 125.6(2) .
O1 C18 C19 113.9(2) .
C17 C18 C19 120.5(2) .
C20 C19 C24 118.3(2) .
C20 C19 C18 118.6(2) .
C24 C19 C18 123.0(2) .
C19 C20 C21 120.8(3) .
C19 C20 H20 119.6 .
C21 C20 H20 119.6 .
C22 C21 C20 120.1(3) .
C22 C21 H21 120.0 .
C20 C21 H21 120.0 .
C23 C22 C21 119.7(2) .
C23 C22 H22 120.1 .
C21 C22 H22 120.1 .
C22 C23 C24 120.3(3) .
C22 C23 H23 119.8 .
C24 C23 H23 119.8 .
C23 C24 C19 120.7(3) .
C23 C24 H24 119.7 .
C19 C24 H24 119.6 .
Ni2 C25 H25A 109.5 .
Ni2 C25 H25B 109.5 .
H25A C25 H25B 109.5 .
Ni2 C25 H25C 109.5 .
H25A C25 H25C 109.5 .
H25B C25 H25C 109.5 .
C28 C26 C27 110.9(2) .
C28 C26 P3 111.45(16) .
C27 C26 P3 114.23(17) .
C28 C26 H26 106.6 .
C27 C26 H26 106.6 .
P3 C26 H26 106.6 .
C26 C27 H27A 109.5 .
C26 C27 H27B 109.4 .
H27A C27 H27B 109.5 .
C26 C27 H27C 109.5 .
H27A C27 H27C 109.5 .
H27B C27 H27C 109.5 .
C26 C28 H28A 109.5 .
C26 C28 H28B 109.4 .
H28A C28 H28B 109.5 .
C26 C28 H28C 109.5 .
H28A C28 H28C 109.5 .
H28B C28 H28C 109.5 .
C30 C29 C31 110.5(2) .
C30 C29 P3 111.46(18) .
C31 C29 P3 110.23(18) .
C30 C29 H29 108.2 .
C31 C29 H29 108.2 .
P3 C29 H29 108.2 .
C29 C30 H30A 109.5 .
C29 C30 H30B 109.5 .
H30A C30 H30B 109.5 .
C29 C30 H30C 109.4 .
H30A C30 H30C 109.5 .
H30B C30 H30C 109.5 .
C29 C31 H31A 109.4 .
C29 C31 H31B 109.5 .
H31A C31 H31B 109.5 .
C29 C31 H31C 109.5 .
H31A C31 H31C 109.5 .
H31B C31 H31C 109.5 .
C32 C32 P3 114.87(19) 3_766
C32 C32 H32A 108.5 3_766
P3 C32 H32A 108.5 .
C32 C32 H32B 108.6 3_766
P3 C32 H32B 108.6 .
H32A C32 H32B 107.5 .
C33A O4A C35A 109.9(11) .
O4A C33A C34A 112.4(13) .
O4A C33A H33A 109.5 .
C34A C33A H33A 109.3 .
O4A C33A H33B 108.6 .
C34A C33A H33B 109.1 .
H33A C33A H33B 107.9 .
O4A C33A H33C 112.9 .
C34A C33A H33C 83.0 .
H33B C33A H33C 127.7 .
O4A C33A H33D 106.8 .
C34A C33A H33D 140.8 .
H33A C33A H33D 55.2 .
H33B C33A H33D 56.2 .
H33C C33A H33D 81.9 .
C36A C34A C33A 102.3(8) .
C36A C34A H34A 111.3 .
C33A C34A H34A 111.4 .
C36A C34A H34B 111.3 .
C33A C34A H34B 111.1 .
H34A C34A H34B 109.2 .
C36A C34A H34C 100.5 .
C33A C34A H34C 134.6 .
H34A C34A H34C 95.8 .
C36A C34A H34D 98.2 .
C33A C34A H34D 74.5 .
H34B C34A H34D 147.2 .
H34C C34A H34D 139.4 .
O4A C35A C36A 110.9(10) .
O4A C35A H35A 109.3 .
C36A C35A H35A 109.5 .
O4A C35A H35B 109.7 .
C36A C35A H35B 109.4 .
H35A C35A H35B 108.1 .
O4A C35A H35D 97.8 .
C36A C35A H35D 130.4 .
H35A C35A H35D 97.1 .
O4A C35A H36C 133.9 .
C36A C35A H36C 49.0 .
H35A C35A H36C 61.2 .
H35B C35A H36C 116.1 .
H35D C35A H36C 127.2 .
C35A C36A C34A 102.4(9) .
C35A C36A H36A 111.3 .
C34A C36A H36A 111.3 .
C35A C36A H36B 111.3 .
C34A C36A H36B 111.3 .
H36A C36A H36B 109.2 .
C35A C36A H36C 51.1 .
C34A C36A H36C 118.0 .
H36A C36A H36C 60.3 .
H36B C36A H36C 130.0 .
C35A C36A H36D 113.1 .
C34A C36A H36D 132.7 .
H36A C36A H36D 84.3 .
H36C C36A H36D 108.6 .
C35B O4B C33B 107.2(10) .
O4B C33B C34B 109.5(11) .
O4B C33B H33A 111.2 .
C34B C33B H33A 139.3 .
O4B C33B H33B 115.5 .
C34B C33B H33B 81.5 .
H33A C33B H33B 81.8 .
O4B C33B H33C 109.9 .
C34B C33B H33C 109.8 .
H33A C33B H33C 54.7 .
H33B C33B H33C 125.9 .
O4B C33B H33D 109.7 .
C34B C33B H33D 109.7 .
H33A C33B H33D 56.0 .
H33C C33B H33D 108.2 .
C33B C34B C36B 102.8(13) .
C33B C34B H34A 131.9 .
C36B C34B H34A 121.8 .
C33B C34B H34B 92.0 .
C36B C34B H34B 117.5 .
H34A C34B H34B 83.4 .
C33B C34B H34C 111.2 .
C36B C34B H34C 111.3 .
H34A C34B H34C 70.7 .
C33B C34B H34D 111.2 .
C36B C34B H34D 111.1 .
H34B C34B H34D 118.9 .
H34C C34B H34D 109.1 .
C36B C35B O4B 114.3(11) .
C36B C35B H35B 98.2 .
O4B C35B H35B 129.0 .
C36B C35B H35C 108.8 .
O4B C35B H35C 108.7 .
H35B C35B H35C 95.4 .
C36B C35B H35D 108.6 .
O4B C35B H35D 108.6 .
H35C C35B H35D 107.6 .
C35B C36B C34B 104.7(13) .
C35B C36B H36A 160.4 .
C34B C36B H36A 94.4 .
C35B C36B H36B 95.7 .
C34B C36B H36B 98.7 .
H36A C36B H36B 85.7 .
C35B C36B H36C 110.9 .
C34B C36B H36C 110.9 .
H36A C36B H36C 56.5 .
H36B C36B H36C 132.4 .
C35B C36B H36D 110.7 .
C34B C36B H36D 110.7 .
H36A C36B H36D 65.3 .
H36C C36B H36D 108.9 .

loop_
_geom_bond_atom_site_label_1
_geom_bond_atom_site_label_2
_geom_bond_distance
_geom_bond_site_symmetry_2
Ni1 O3 1.9457(16) .
Ni1 C1 1.956(2) .
Ni1 P2 2.1072(6) .
Ni1 P1 2.2174(7) .
Ni2 O2 1.9009(16) .
Ni2 O1 1.9173(16) .
Ni2 C25 1.926(2) .
Ni2 P3 2.1307(6) .
P1 C2 1.840(3) .
P1 C5 1.841(2) .
P1 C8 1.849(3) .
P2 C9 1.832(3) .
P2 C13 1.849(2) .
P2 C10 1.878(3) .
P3 C32 1.844(2) .
P3 C29 1.854(2) .
P3 C26 1.856(2) .
O1 C18 1.300(3) .
O2 C16 1.282(3) .
O3 C16 1.280(3) .
C1 H1A 0.9800 .
C1 H1B 0.9800 .
C1 H1C 0.9800 .
C2 C4 1.521(4) .
C2 C3 1.534(4) .
C2 H2 1.0000 .
C3 H3A 0.9800 .
C3 H3B 0.9800 .
C3 H3C 0.9800 .
C4 H4A 0.9800 .
C4 H4B 0.9800 .
C4 H4C 0.9800 .
C5 C7 1.515(4) .
C5 C6 1.538(4) .
C5 H5 1.0000 .
C6 H6A 0.9800 .
C6 H6B 0.9800 .
C6 H6C 0.9800 .
C7 H7A 0.9800 .
C7 H7B 0.9800 .
C7 H7C 0.9800 .
C8 C9 1.528(4) .
C8 H8A 0.9900 .
C8 H8B 0.9900 .
C9 H9A 0.9900 .
C9 H9B 0.9900 .
C10 C11 1.521(4) .
C10 C12 1.543(5) .
C10 H10 1.0000 .
C11 H11A 0.9800 .
C11 H11B 0.9800 .
C11 H11C 0.9800 .
C12 H12A 0.9800 .
C12 H12B 0.9800 .
C12 H12C 0.9800 .
C13 C15 1.516(3) .
C13 C14 1.530(4) .
C13 H13 1.0000 .
C14 H14A 0.9800 .
C14 H14B 0.9800 .
C14 H14C 0.9800 .
C15 H15A 0.9800 .
C15 H15B 0.9800 .
C15 H15C 0.9800 .
C16 C17 1.442(3) .
C17 C18 1.367(3) .
C17 H17 0.9500 .
C18 C19 1.511(3) .
C19 C20 1.388(4) .
C19 C24 1.397(4) .
C20 C21 1.404(4) .
C20 H20 0.9500 .
C21 C22 1.381(4) .
C21 H21 0.9500 .
C22 C23 1.380(5) .
C22 H22 0.9500 .
C23 C24 1.397(4) .
C23 H23 0.9500 .
C24 H24 0.9500 .
C25 H25A 0.9800 .
C25 H25B 0.9800 .
C25 H25C 0.9800 .
C26 C28 1.532(3) .
C26 C27 1.536(3) .
C26 H26 1.0000 .
C27 H27A 0.9800 .
C27 H27B 0.9800 .
C27 H27C 0.9800 .
C28 H28A 0.9800 .
C28 H28B 0.9800 .
C28 H28C 0.9800 .
C29 C30 1.529(4) .
C29 C31 1.535(4) .
C29 H29 1.0000 .
C30 H30A 0.9800 .
C30 H30B 0.9800 .
C30 H30C 0.9800 .
C31 H31A 0.9800 .
C31 H31B 0.9800 .
C31 H31C 0.9800 .
C32 C32 1.533(4) 3_766
C32 H32A 0.9900 .
C32 H32B 0.9900 .
O4A C33A 1.284(13) .
O4A C35A 1.402(16) .
C33A C34A 1.55(2) .
C33A H33A 0.9900 .
C33A H33B 0.9900 .
C34A C36A 1.528(15) .
C34A H34A 0.9900 .
C34A H34B 0.9900 .
C35A C36A 1.494(14) .
C35A H35A 0.9900 .
C35A H35B 0.9900 .
C36A H36A 0.9900 .
C36A H36B 0.9900 .
O4B C35B 1.334(12) .
O4B C33B 1.355(11) .
C33B C34B 1.43(2) .
C33B H33C 0.9900 .
C33B H33D 0.9900 .
C34B C36B 1.51(2) .
C34B H34C 0.9900 .
C34B H34D 0.9900 .
C35B C36B 1.322(19) .
C35B H35C 0.9900 .
C35B H35D 0.9900 .
C36B H36C 0.9900 .
C36B H36D 0.9900 .

loop_
_geom_torsion_atom_site_label_1
_geom_torsion_atom_site_label_2
_geom_torsion_atom_site_label_3
_geom_torsion_atom_site_label_4
_geom_torsion
_geom_torsion_site_symmetry_4
O3 Ni1 P1 C2 39.94(11) .
P2 Ni1 P1 C2 -130.02(10) .
O3 Ni1 P1 C5 -85.45(13) .
P2 Ni1 P1 C5 104.58(12) .
O3 Ni1 P1 C8 155.00(10) .
P2 Ni1 P1 C8 -14.96(9) .
O3 Ni1 P2 C9 -100.9(3) .
C1 Ni1 P2 C9 -177.26(14) .
P1 Ni1 P2 C9 -1.90(11) .
O3 Ni1 P2 C13 18.4(3) .
C1 Ni1 P2 C13 -57.98(13) .
P1 Ni1 P2 C13 117.38(10) .
O3 Ni1 P2 C10 141.8(3) .
C1 Ni1 P2 C10 65.39(15) .
P1 Ni1 P2 C10 -119.25(13) .
O1 Ni2 P3 C32 153.96(10) .
C25 Ni2 P3 C32 -33.68(11) .
O1 Ni2 P3 C29 -85.80(11) .
C25 Ni2 P3 C29 86.57(12) .
O1 Ni2 P3 C26 32.13(10) .
C25 Ni2 P3 C26 -155.50(11) .
O2 Ni2 O1 C18 -4.28(18) .
P3 Ni2 O1 C18 -176.00(17) .
O1 Ni2 O2 C16 -5.46(19) .
C25 Ni2 O2 C16 -177.55(19) .
C1 Ni1 O3 C16 -94.09(17) .
P2 Ni1 O3 C16 -170.5(2) .
P1 Ni1 O3 C16 90.71(15) .
C5 P1 C2 C4 -175.5(2) .
C8 P1 C2 C4 -66.4(2) .
Ni1 P1 C2 C4 48.8(2) .
C5 P1 C2 C3 -50.0(2) .
C8 P1 C2 C3 59.2(2) .
Ni1 P1 C2 C3 174.35(18) .
C2 P1 C5 C7 -58.6(2) .
C8 P1 C5 C7 -169.2(2) .
Ni1 P1 C5 C7 70.2(2) .
C2 P1 C5 C6 176.93(19) .
C8 P1 C5 C6 66.3(2) .
Ni1 P1 C5 C6 -54.3(2) .
C2 P1 C8 C9 151.25(19) .
C5 P1 C8 C9 -99.6(2) .
Ni1 P1 C8 C9 32.3(2) .
P1 C8 C9 P2 -35.2(3) .
C13 P2 C9 C8 -101.7(2) .
C10 P2 C9 C8 150.5(2) .
Ni1 P2 C9 C8 22.8(2) .
C9 P2 C10 C11 -75.7(3) .
C13 P2 C10 C11 174.7(2) .
Ni1 P2 C10 C11 45.9(3) .
C9 P2 C10 C12 160.7(2) .
C13 P2 C10 C12 51.1(2) .
Ni1 P2 C10 C12 -77.6(2) .
C9 P2 C13 C15 -53.4(2) .
C10 P2 C13 C15 53.3(2) .
Ni1 P2 C13 C15 -175.18(18) .
C9 P2 C13 C14 70.9(2) .
C10 P2 C13 C14 177.6(2) .
Ni1 P2 C13 C14 -50.9(2) .
Ni1 O3 C16 O2 10.7(3) .
Ni1 O3 C16 C17 -169.26(15) .
Ni2 O2 C16 O3 -167.40(14) .
Ni2 O2 C16 C17 12.5(3) .
O3 C16 C17 C18 169.7(2) .
O2 C16 C17 C18 -10.3(3) .
Ni2 O1 C18 C17 7.1(3) .
Ni2 O1 C18 C19 -171.44(14) .
C16 C17 C18 O1 -0.2(4) .
C16 C17 C18 C19 178.3(2) .
O1 C18 C19 C20 13.9(3) .
C17 C18 C19 C20 -164.7(2) .
O1 C18 C19 C24 -166.8(2) .
C17 C18 C19 C24 14.6(4) .
C24 C19 C20 C21 -1.3(4) .
C18 C19 C20 C21 178.1(2) .
C19 C20 C21 C22 0.9(4) .
C20 C21 C22 C23 0.3(5) .
C21 C22 C23 C24 -0.9(5) .
C22 C23 C24 C19 0.5(5) .
C20 C19 C24 C23 0.6(4) .
C18 C19 C24 C23 -178.7(3) .
C32 P3 C26 C28 -71.92(18) .
C29 P3 C26 C28 -177.50(17) .
Ni2 P3 C26 C28 57.94(18) .
C32 P3 C26 C27 54.8(2) .
C29 P3 C26 C27 -50.8(2) .
Ni2 P3 C26 C27 -175.35(17) .
C32 P3 C29 C30 69.6(2) .
C26 P3 C29 C30 177.59(19) .
Ni2 P3 C29 C30 -60.0(2) .
C32 P3 C29 C31 -167.31(19) .
C26 P3 C29 C31 -59.3(2) .
Ni2 P3 C29 C31 63.1(2) .
C29 P3 C32 C32 -169.8(2) 3_766
C26 P3 C32 C32 82.8(2) 3_766
Ni2 P3 C32 C32 -42.7(2) 3_766
C35A O4A C33A C34A -4(2) .
O4A C33A C34A C36A -5(2) .
C33A O4A C35A C36A 12(2) .
O4A C35A C36A C34A -14.7(17) .
C33A C34A C36A C35A 11.2(15) .
C35B O4B C33B C34B 11.5(17) .
O4B C33B C34B C36B -5.8(18) .
C33B O4B C35B C36B -13.6(18) .
O4B C35B C36B C34B 10(2) .
C33B C34B C36B C35B -2(2) .
